data_4060166
_journal_name_full Organometallics
_journal_paper_doi 10.1021/om049324c
_journal_year 2005
_chemical_formula_moiety 'C24 H56 O4 Si4 '
_chemical_formula_sum 'C24 H56 O4 Si4'
_chemical_formula_weight 521.05
_space_group_IT_number 14
_symmetry_cell_setting monoclinic
_symmetry_space_group_name_Hall '-P 2yn'
_symmetry_space_group_name_H-M 'P 1 21/n 1'
_cell_angle_alpha 90
_cell_angle_beta 98.645(1)
_cell_angle_gamma 90
_cell_formula_units_Z 4
_cell_length_a 10.455(1)
_cell_length_b 15.746(1)
_cell_length_c 19.817(2)
_cell_measurement_reflns_used ?
_cell_measurement_temperature 173.2
_cell_measurement_theta_max ?
_cell_measurement_theta_min ?
_cell_volume 3225.0(6)
_diffrn_detector_area_resol_mean 10.00
_diffrn_measurement_device_type 'Rigaku RAXIS-IV Imaging Plate'
_diffrn_measurement_method \w
_diffrn_radiation_type 'Mo K\a'
_diffrn_radiation_wavelength 0.7107
_diffrn_reflns_av_R_equivalents 0.000
_diffrn_reflns_limit_h_max 11
_diffrn_reflns_limit_h_min 0
_diffrn_reflns_limit_k_max 16
_diffrn_reflns_limit_k_min 0
_diffrn_reflns_limit_l_max 21
_diffrn_reflns_limit_l_min -21
_diffrn_reflns_number 3705
_diffrn_reflns_theta_max 22.58
_diffrn_reflns_theta_min ?
_exptl_absorpt_coefficient_mu 0.208
_exptl_absorpt_correction_type none
_exptl_crystal_colour colorless
_exptl_crystal_density_diffrn 1.073
_exptl_crystal_density_meas ?
_exptl_crystal_density_method 'not measured'
_exptl_crystal_description tabular
_exptl_crystal_size_max 0.130
_exptl_crystal_size_mid 0.120
_exptl_crystal_size_min 0.090
_exptl_crystal_size_rad ?
_refine_diff_density_max 0.69
_refine_diff_density_min -0.47
_refine_ls_extinction_coef 0.0003
_refine_ls_extinction_expression Fc^*^=kFc[1+0.001xFc^2^\l^3^/sin(2\q)]^-1/4^
_refine_ls_extinction_method SHELXL
_refine_ls_goodness_of_fit_ref 1.105
_refine_ls_hydrogen_treatment noref
_refine_ls_number_parameters 290
_refine_ls_number_reflns 3484
_refine_ls_R_factor_gt 0.0840
_refine_ls_shift/su_max -0.0150
_refine_ls_structure_factor_coef Fsqd
_refine_ls_weighting_details 'w = 1/[\s^2^(Fo^2^) + (0.1341P)^2^+6.2867P] where P=(Fo^2^+2Fc^2^)/3'
_refine_ls_weighting_scheme calc
_refine_ls_wR_factor_ref 0.2412
_reflns_number_gt 3484
_reflns_number_total 3703
_reflns_threshold_expression >2.0sigma(I)
_cod_original_sg_symbol_H-M 'P 21/n'
_cod_original_formula_sum 'C24 H56 O4 Si4 '
_cod_database_code 4060166

loop_
_symmetry_equiv_pos_as_xyz
x,y,z
1/2-x,1/2+y,1/2-z
-x,-y,-z
1/2+x,1/2-y,1/2+z

loop_
_atom_site_label
_atom_site_type_symbol
_atom_site_fract_x
_atom_site_fract_y
_atom_site_fract_z
_atom_site_U_iso_or_equiv
_atom_site_adp_type
_atom_site_occupancy
_atom_site_calc_flag
_atom_site_refinement_flags
_atom_site_disorder_assembly
_atom_site_disorder_group
Si1 Si -0.1167(2) 0.8403(1) 0.78573(8) 0.0561(5) Uani 1.00 d . . .
Si2 Si 0.1491(2) 0.7824(1) 0.74663(7) 0.0483(5) Uani 1.00 d . . .
Si3 Si 0.2506(2) 0.7533(1) 0.90509(7) 0.0491(5) Uani 1.00 d . . .
Si4 Si -0.0418(2) 0.7560(1) 0.93028(8) 0.0554(5) Uani 1.00 d . . .
O1 O 0.0009(4) 0.8102(3) 0.7482(2) 0.059(1) Uani 1.00 d . . .
O2 O 0.2244(4) 0.7665(3) 0.8230(2) 0.054(1) Uani 1.00 d . . .
O3 O 0.1149(4) 0.7523(2) 0.9355(2) 0.056(1) Uani 1.00 d . . .
O4 O -0.1059(5) 0.7965(3) 0.8596(2) 0.073(1) Uani 1.00 d . . .
C1 C -0.1064(8) 0.9587(5) 0.7993(4) 0.083(2) Uani 1.00 d . . .
C2 C -0.2206(10) 0.9936(6) 0.8305(5) 0.107(3) Uani 1.00 d . . .
C3 C -0.0855(10) 1.0111(6) 0.7391(6) 0.115(3) Uani 1.00 d . . .
C4 C -0.2709(8) 0.8137(7) 0.7315(5) 0.113(3) Uani 1.00 d . . .
C5 C -0.320(1) 0.7295(8) 0.7480(9) 0.206(9) Uani 1.00 d . . .
C6 C -0.277(1) 0.8293(10) 0.6581(5) 0.159(5) Uani 1.00 d . . .
C7 C 0.2273(8) 0.8753(5) 0.7094(4) 0.085(2) Uani 1.00 d . . .
C8 C 0.1643(9) 0.8903(6) 0.6347(4) 0.101(3) Uani 1.00 d . . .
C9 C 0.368(1) 0.8776(8) 0.7195(6) 0.141(4) Uani 1.00 d . . .
C10 C 0.1507(7) 0.6844(5) 0.6954(3) 0.076(2) Uani 1.00 d . . .
C11 C 0.058(1) 0.6202(6) 0.7088(6) 0.125(4) Uani 1.00 d . . .
C12 C 0.2834(9) 0.6437(6) 0.7006(5) 0.100(3) Uani 1.00 d . . .
C13 C 0.3518(7) 0.8439(4) 0.9423(3) 0.072(2) Uani 1.00 d . . .
C14 C 0.3933(9) 0.8390(6) 1.0192(4) 0.104(3) Uani 1.00 d . . .
C15 C 0.288(1) 0.9260(5) 0.9239(4) 0.111(3) Uani 1.00 d . . .
C16 C 0.3315(7) 0.6463(4) 0.9211(3) 0.065(2) Uani 1.00 d . . .
C17 C 0.3288(8) 0.6093(5) 0.9906(4) 0.085(2) Uani 1.00 d . . .
C18 C 0.4688(8) 0.6466(5) 0.9043(4) 0.088(2) Uani 1.00 d . . .
C19 C -0.0888(8) 0.8226(7) 0.9985(5) 0.117(4) Uani 1.00 d . . .
C20 C -0.2325(8) 0.8271(6) 0.9980(4) 0.099(3) Uani 1.00 d . . .
C21 C -0.005(1) 0.889(1) 1.0294(9) 0.27(1) Uani 1.00 d . . .
C22 C -0.1095(8) 0.6480(4) 0.9344(4) 0.076(2) Uani 1.00 d . . .
C23 C -0.081(1) 0.6093(6) 1.0060(5) 0.109(3) Uani 1.00 d . . .
C24 C -0.0644(9) 0.5894(4) 0.8809(4) 0.093(3) Uani 1.00 d . . .
H1 H -0.0347 0.9665 0.8328 0.0976 Uiso 1.00 calc . . .
H2 H -0.2999 0.9813 0.7963 0.1302 Uiso 1.00 calc . . .
H3 H -0.2132 1.0481 0.8388 0.1302 Uiso 1.00 calc . . .
H4 H -0.2314 0.9587 0.8690 0.1302 Uiso 1.00 calc . . .
H5 H -0.1552 1.0013 0.7047 0.1480 Uiso 1.00 calc . . .
H6 H -0.0070 0.9910 0.7259 0.1480 Uiso 1.00 calc . . .
H7 H -0.0788 1.0664 0.7539 0.1480 Uiso 1.00 calc . . .
H8 H -0.3400 0.8414 0.7482 0.1323 Uiso 1.00 calc . . .
H9 H -0.4103 0.7265 0.7337 0.2451 Uiso 1.00 calc . . .
H10 H -0.2996 0.7184 0.7950 0.2451 Uiso 1.00 calc . . .
H11 H -0.2789 0.6867 0.7233 0.2451 Uiso 1.00 calc . . .
H12 H -0.3636 0.8239 0.6358 0.1906 Uiso 1.00 calc . . .
H13 H -0.2234 0.7901 0.6392 0.1906 Uiso 1.00 calc . . .
H14 H -0.2474 0.8858 0.6512 0.1906 Uiso 1.00 calc . . .
H15 H 0.2049 0.9232 0.7336 0.0981 Uiso 1.00 calc . . .
H16 H 0.1828 0.8407 0.6077 0.1227 Uiso 1.00 calc . . .
H17 H 0.1989 0.9381 0.6168 0.1227 Uiso 1.00 calc . . .
H18 H 0.0738 0.8941 0.6323 0.1227 Uiso 1.00 calc . . .
H19 H 0.3964 0.8289 0.6946 0.1603 Uiso 1.00 calc . . .
H20 H 0.4010 0.8737 0.7647 0.1603 Uiso 1.00 calc . . .
H21 H 0.3942 0.9273 0.6985 0.1603 Uiso 1.00 calc . . .
H22 H 0.1255 0.7016 0.6496 0.0919 Uiso 1.00 calc . . .
H23 H 0.0602 0.5734 0.6776 0.1632 Uiso 1.00 calc . . .
H24 H -0.0295 0.6431 0.7000 0.1632 Uiso 1.00 calc . . .
H25 H 0.0739 0.6003 0.7536 0.1632 Uiso 1.00 calc . . .
H26 H 0.2783 0.5977 0.6703 0.1278 Uiso 1.00 calc . . .
H27 H 0.3107 0.6268 0.7457 0.1278 Uiso 1.00 calc . . .
H28 H 0.3411 0.6859 0.6875 0.1278 Uiso 1.00 calc . . .
H29 H 0.4279 0.8431 0.9232 0.0916 Uiso 1.00 calc . . .
H30 H 0.4390 0.7900 1.0302 0.1321 Uiso 1.00 calc . . .
H31 H 0.3167 0.8411 1.0408 0.1321 Uiso 1.00 calc . . .
H32 H 0.4437 0.8885 1.0329 0.1321 Uiso 1.00 calc . . .
H33 H 0.2705 0.9273 0.8759 0.1309 Uiso 1.00 calc . . .
H34 H 0.3469 0.9686 0.9408 0.1309 Uiso 1.00 calc . . .
H35 H 0.2124 0.9283 0.9434 0.1309 Uiso 1.00 calc . . .
H36 H 0.2844 0.6107 0.8892 0.0794 Uiso 1.00 calc . . .
H37 H 0.3658 0.5528 0.9912 0.1136 Uiso 1.00 calc . . .
H38 H 0.2398 0.6024 0.9973 0.1136 Uiso 1.00 calc . . .
H39 H 0.3733 0.6419 1.0250 0.1136 Uiso 1.00 calc . . .
H40 H 0.5040 0.5910 0.9084 0.1029 Uiso 1.00 calc . . .
H41 H 0.5236 0.6840 0.9336 0.1029 Uiso 1.00 calc . . .
H42 H 0.4690 0.6656 0.8579 0.1029 Uiso 1.00 calc . . .
H43 H -0.0715 0.7833 1.0321 0.1375 Uiso 1.00 calc . . .
H44 H -0.2700 0.8075 0.9547 0.1207 Uiso 1.00 calc . . .
H45 H -0.2551 0.8837 1.0049 0.1207 Uiso 1.00 calc . . .
H46 H -0.2543 0.7916 1.0328 0.1207 Uiso 1.00 calc . . .
H47 H -0.0087 0.9365 1.0036 0.3294 Uiso 1.00 calc . . .
H48 H -0.0284 0.9008 1.0742 0.3294 Uiso 1.00 calc . . .
H49 H 0.0828 0.8663 1.0381 0.3294 Uiso 1.00 calc . . .
H50 H -0.2023 0.6530 0.9226 0.0876 Uiso 1.00 calc . . .
H51 H -0.1263 0.5573 1.0060 0.1369 Uiso 1.00 calc . . .
H52 H -0.1180 0.6483 1.0365 0.1369 Uiso 1.00 calc . . .
H53 H 0.0055 0.6043 1.0188 0.1369 Uiso 1.00 calc . . .
H54 H -0.1055 0.5358 0.8822 0.1086 Uiso 1.00 calc . . .
H55 H 0.0265 0.5826 0.8917 0.1086 Uiso 1.00 calc . . .
H56 H -0.0858 0.6140 0.8372 0.1086 Uiso 1.00 calc . . .

loop_
_atom_type_symbol
_atom_type_description
_atom_type_scat_dispersion_real
_atom_type_scat_dispersion_imag
_atom_type_scat_source
C C 0.003 0.002
;International Tables for Crystallography
(1992, Vol. C, Tables 4.2.6.8 and 6.1.1.4)
;
H H 0.000 0.000
;International Tables for Crystallography
(1992, Vol. C, Table 6.1.1.4)
;
Si Si 0.082 0.070
;International Tables for Crystallography
(1992, Vol. C, Tables 4.2.6.8 and 6.1.1.4)
;
O O 0.011 0.006
;International Tables for Crystallography
(1992, Vol. C, Tables 4.2.6.8 and 6.1.1.4)
;
